data_2215925
loop_
_publ_author_name
'Bin Zhou'
'Peng-Wu Zheng'
'Ke-Yue Liu'

_publ_section_title
;
 <i>catena</i>-Poly[[[aquaformato(1,10-phenanthroline)cobalt(II)]-\m-formato]
 monohydrate]
;
_journal_coeditor_code HB2527
_journal_issue 11
_journal_name_full 'Acta Crystallographica Section E'
_journal_page_first m2635
_journal_page_last m2635
_journal_paper_doi 10.1107/S1600536807047162
_journal_volume 63
_journal_year 2007
_chemical_formula_iupac '[Co (C H O2)2 (C12 H8 N2) (H2 O)], H2 O'
_chemical_formula_moiety 'C14 H12 Co N2 O5, H2 O'
_chemical_formula_sum 'C14 H14 Co N2 O6'
_chemical_formula_weight 365.20
_chemical_name_systematic
;
catena-Poly[[[aquaformato(1,10-phenanthroline)cobalt(II)]-\m-formato]
monohydrate]
;
_space_group_IT_number 33
_symmetry_cell_setting orthorhombic
_symmetry_space_group_name_Hall 'P 2c -2n'
_symmetry_space_group_name_H-M 'P n a 21'
_atom_sites_solution_hydrogens geom
_atom_sites_solution_primary direct
_atom_sites_solution_secondary difmap
_audit_creation_method SHELXL-97
_cell_angle_alpha 90.00
_cell_angle_beta 90.00
_cell_angle_gamma 90.00
_cell_formula_units_Z 4
_cell_length_a 18.908(4)
_cell_length_b 12.014(2)
_cell_length_c 6.3685(13)
_cell_measurement_reflns_used 3127
_cell_measurement_temperature 113(2)
_cell_measurement_theta_max 27.861
_cell_measurement_theta_min 2.008
_cell_volume 1446.7(5)
_computing_cell_refinement 'CrystalClear (Rigaku/MSC, 2005)'
_computing_data_collection 'CrystalClear (Rigaku/MSC, 2005)'
_computing_data_reduction 'CrystalClear (Rigaku/MSC, 2005)'
_computing_molecular_graphics 'SHELXTL (Bruker, 1997)'
_computing_publication_material 'SHELXTL (Bruker, 1997)'
_computing_structure_refinement 'SHELXL97 (Sheldrick, 1997)'
_computing_structure_solution 'SHELXS97 (Sheldrick, 1997)'
_diffrn_ambient_temperature 113(2)
_diffrn_measured_fraction_theta_full 0.999
_diffrn_measured_fraction_theta_max 0.999
_diffrn_measurement_device_type 'Rigaku Saturn'
_diffrn_measurement_method \w
_diffrn_radiation_monochromator confocal
_diffrn_radiation_source 'rotating anode'
_diffrn_radiation_type MoK\a
_diffrn_radiation_wavelength 0.71073
_diffrn_reflns_av_R_equivalents 0.0848
_diffrn_reflns_av_sigmaI/netI 0.0807
_diffrn_reflns_limit_h_max 22
_diffrn_reflns_limit_h_min -22
_diffrn_reflns_limit_k_max 14
_diffrn_reflns_limit_k_min -11
_diffrn_reflns_limit_l_max 7
_diffrn_reflns_limit_l_min -7
_diffrn_reflns_number 8676
_diffrn_reflns_theta_full 25.02
_diffrn_reflns_theta_max 25.02
_diffrn_reflns_theta_min 2.74
_diffrn_standards_decay_% 0
_diffrn_standards_interval_count 0
_diffrn_standards_interval_time 0
_diffrn_standards_number 0
_exptl_absorpt_coefficient_mu 1.220
_exptl_absorpt_correction_T_max 0.909
_exptl_absorpt_correction_T_min 0.792
_exptl_absorpt_correction_type multi-scan
_exptl_absorpt_process_details '(CrystalClear; Rigaku/MSC, 2005)'
_exptl_crystal_colour orange
_exptl_crystal_density_diffrn 1.677
_exptl_crystal_density_method 'not measured'
_exptl_crystal_description block
_exptl_crystal_F_000 748
_exptl_crystal_size_max 0.20
_exptl_crystal_size_mid 0.18
_exptl_crystal_size_min 0.08
_refine_diff_density_max 0.325
_refine_diff_density_min -0.416
_refine_ls_abs_structure_details 'Flack (1983), 1152 Friedel pairs'
_refine_ls_abs_structure_Flack 0.00(3)
_refine_ls_extinction_method none
_refine_ls_goodness_of_fit_ref 0.860
_refine_ls_hydrogen_treatment constr
_refine_ls_matrix_type full
_refine_ls_number_parameters 209
_refine_ls_number_reflns 2562
_refine_ls_number_restraints 7
_refine_ls_restrained_S_all 0.858
_refine_ls_R_factor_all 0.0520
_refine_ls_R_factor_gt 0.0426
_refine_ls_shift/su_max 0.001
_refine_ls_shift/su_mean 0.000
_refine_ls_structure_factor_coef Fsqd
_refine_ls_weighting_details 'calc w=1/[\s^2^(Fo^2^)+(0.0651P)^2^] where P=(Fo^2^+2Fc^2^)/3'
_refine_ls_weighting_scheme calc
_refine_ls_wR_factor_gt 0.0930
_refine_ls_wR_factor_ref 0.1004
_reflns_number_gt 2153
_reflns_number_total 2562
_reflns_threshold_expression I>2\s(I)
_cod_data_source_file hb2527.cif
_cod_data_source_block I
_cod_database_code 2215925
_cod_database_fobs_code 2215925

loop_
_symmetry_equiv_pos_as_xyz
'x, y, z'
'-x, -y, z+1/2'
'x+1/2, -y+1/2, z'
'-x+1/2, y+1/2, z+1/2'

loop_
_atom_site_type_symbol
_atom_site_label
_atom_site_fract_x
_atom_site_fract_y
_atom_site_fract_z
_atom_site_U_iso_or_equiv
_atom_site_adp_type
_atom_site_calc_flag
_atom_site_refinement_flags
_atom_site_occupancy
Co Co1 0.58489(2) 0.37977(4) 0.81148(10) 0.01363(16) Uani d . 1
O O1 0.57437(16) 0.2373(2) 0.6343(5) 0.0212(8) Uani d . 1
O O2 0.56006(18) 0.0562(2) 0.5806(6) 0.0273(8) Uani d . 1
O O3 0.59367(14) 0.5412(2) 0.9471(5) 0.0177(7) Uani d . 1
O O4 0.49223(15) 0.5437(2) 1.1272(5) 0.0186(7) Uani d . 1
O O5 0.50825(16) 0.3308(2) 1.0273(5) 0.0209(8) Uani d D 1
H H5A 0.5086 0.2784 1.1163 0.025 Uiso d RD 1
H H5B 0.4983 0.3956 1.0733 0.025 Uiso d RD 1
N N1 0.66885(18) 0.4293(3) 0.6150(6) 0.0136(8) Uani d . 1
N N2 0.67416(19) 0.3116(3) 0.9751(6) 0.0173(8) Uani d . 1
C C1 0.6659(3) 0.4838(4) 0.4355(7) 0.0208(10) Uani d . 1
H H1 0.6218 0.5067 0.3880 0.025 Uiso calc R 1
C C2 0.7245(2) 0.5094(3) 0.3127(10) 0.0240(9) Uani d . 1
H H2 0.7193 0.5481 0.1871 0.029 Uiso calc R 1
C C3 0.7901(2) 0.4762(4) 0.3807(8) 0.0253(12) Uani d . 1
H H3 0.8301 0.4913 0.3007 0.030 Uiso calc R 1
C C4 0.7962(2) 0.4191(4) 0.5731(8) 0.0214(11) Uani d . 1
C C5 0.8627(3) 0.3794(4) 0.6570(9) 0.0323(13) Uani d . 1
H H5 0.9045 0.3951 0.5862 0.039 Uiso calc R 1
C C6 0.8646(2) 0.3205(4) 0.8352(10) 0.0319(13) Uani d . 1
H H6 0.9080 0.2957 0.8852 0.038 Uiso calc R 1
C C7 0.8015(2) 0.2944(4) 0.9519(8) 0.0235(11) Uani d . 1
C C8 0.8010(3) 0.2328(4) 1.1383(8) 0.0268(12) Uani d . 1
H H8 0.8432 0.2066 1.1942 0.032 Uiso calc R 1
C C9 0.7387(3) 0.2112(4) 1.2382(8) 0.0292(13) Uani d . 1
H H9 0.7382 0.1696 1.3614 0.035 Uiso calc R 1
C C10 0.6751(2) 0.2524(3) 1.1525(8) 0.0226(11) Uani d . 1
H H10 0.6327 0.2380 1.2214 0.027 Uiso calc R 1
C C11 0.7362(2) 0.3326(4) 0.8765(7) 0.0181(10) Uani d . 1
C C12 0.7338(2) 0.3958(4) 0.6843(8) 0.0183(11) Uani d . 1
C C13 0.5675(2) 0.1395(4) 0.6949(8) 0.0225(11) Uani d . 1
H H13 0.5679 0.1275 0.8391 0.027 Uiso calc R 1
C C14 0.5454(2) 0.5899(4) 1.0437(7) 0.0169(10) Uani d . 1
H H14 0.5488 0.6669 1.0554 0.020 Uiso calc R 1
O O6 0.49393(19) 0.1397(2) 0.2288(6) 0.0332(9) Uani d D 1
H H6A 0.4752 0.0902 0.1500 0.040 Uiso d RD 1
H H6B 0.5149 0.1157 0.3384 0.040 Uiso d RD 1

loop_
_atom_site_aniso_label
_atom_site_aniso_U_11
_atom_site_aniso_U_22
_atom_site_aniso_U_33
_atom_site_aniso_U_12
_atom_site_aniso_U_13
_atom_site_aniso_U_23
Co1 0.0135(3) 0.0126(3) 0.0147(3) 0.0009(2) -0.0011(3) 0.0004(3)
O1 0.0298(19) 0.0150(18) 0.0187(19) 0.0002(13) -0.0043(14) 0.0023(15)
O2 0.044(2) 0.0148(17) 0.0235(18) -0.0011(15) -0.0075(16) -0.0029(16)
O3 0.0163(16) 0.0160(17) 0.0207(18) 0.0009(12) 0.0034(13) 0.0012(15)
O4 0.0172(16) 0.0181(16) 0.0203(18) -0.0024(13) 0.0056(14) 0.0011(14)
O5 0.0251(17) 0.0109(16) 0.027(2) 0.0023(12) 0.0103(15) 0.0023(14)
N1 0.016(2) 0.0094(18) 0.016(2) 0.0001(14) -0.0008(16) -0.0020(17)
N2 0.018(2) 0.0143(19) 0.020(2) 0.0029(15) -0.0013(16) -0.0040(18)
C1 0.029(3) 0.018(2) 0.016(2) 0.0018(19) 0.002(2) -0.002(2)
C2 0.035(2) 0.017(2) 0.020(2) -0.0100(17) 0.005(3) -0.003(3)
C3 0.029(3) 0.017(3) 0.030(3) -0.008(2) 0.014(2) -0.011(2)
C4 0.019(3) 0.018(2) 0.027(3) -0.0049(18) 0.006(2) -0.008(2)
C5 0.011(3) 0.046(3) 0.041(3) -0.002(2) 0.005(2) -0.020(3)
C6 0.018(2) 0.038(3) 0.039(4) 0.0110(19) -0.012(3) -0.021(3)
C7 0.022(3) 0.023(3) 0.026(3) 0.005(2) -0.007(2) -0.009(2)
C8 0.032(3) 0.019(3) 0.030(3) 0.009(2) -0.014(2) -0.011(2)
C9 0.039(3) 0.030(3) 0.019(2) 0.005(2) -0.014(2) -0.006(2)
C10 0.032(3) 0.012(2) 0.024(3) 0.0009(19) -0.006(2) 0.000(2)
C11 0.021(2) 0.014(2) 0.019(3) 0.0056(18) -0.0033(18) -0.0070(19)
C12 0.016(2) 0.016(2) 0.023(3) 0.0020(18) 0.000(2) -0.009(2)
C13 0.022(3) 0.025(3) 0.020(3) 0.005(2) 0.002(2) 0.000(2)
C14 0.015(2) 0.015(2) 0.021(3) 0.0028(18) -0.0028(19) -0.001(2)
O6 0.052(2) 0.0204(18) 0.027(2) -0.0118(15) -0.0135(17) 0.0055(16)

loop_
_atom_type_symbol
_atom_type_description
_atom_type_scat_dispersion_real
_atom_type_scat_dispersion_imag
_atom_type_scat_source
C C 0.0033 0.0016 'International Tables Vol C Tables 4.2.6.8 and 6.1.1.4'
H H 0.0000 0.0000 'International Tables Vol C Tables 4.2.6.8 and 6.1.1.4'
N N 0.0061 0.0033 'International Tables Vol C Tables 4.2.6.8 and 6.1.1.4'
O O 0.0106 0.0060 'International Tables Vol C Tables 4.2.6.8 and 6.1.1.4'
Co Co 0.3494 0.9721 'International Tables Vol C Tables 4.2.6.8 and 6.1.1.4'

loop_
_geom_angle_atom_site_label_1
_geom_angle_atom_site_label_2
_geom_angle_atom_site_label_3
_geom_angle_site_symmetry_1
_geom_angle_site_symmetry_3
_geom_angle
O1 Co1 O5 . . 93.42(12)
O1 Co1 O4 . 2_664 89.45(11)
O5 Co1 O4 . 2_664 90.54(12)
O1 Co1 N1 . . 88.97(13)
O5 Co1 N1 . . 174.97(14)
O4 Co1 N1 2_664 . 93.91(13)
O1 Co1 O3 . . 170.57(13)
O5 Co1 O3 . . 92.52(12)
O4 Co1 O3 2_664 . 83.18(11)
N1 Co1 O3 . . 85.70(12)
O1 Co1 N2 . . 91.42(13)
O5 Co1 N2 . . 96.83(14)
O4 Co1 N2 2_664 . 172.51(14)
N1 Co1 N2 . . 78.67(13)
O3 Co1 N2 . . 95.14(13)
C13 O1 Co1 . . 128.7(3)
C14 O3 Co1 . . 124.8(3)
C14 O4 Co1 . 2_665 126.8(3)
Co1 O5 H5A . . 130.2
Co1 O5 H5B . . 97.0
H5A O5 H5B . . 116.8
C1 N1 C12 . . 117.6(4)
C1 N1 Co1 . . 128.6(3)
C12 N1 Co1 . . 113.7(3)
C10 N2 C11 . . 118.7(4)
C10 N2 Co1 . . 128.7(3)
C11 N2 Co1 . . 112.7(3)
N1 C1 C2 . . 124.4(5)
N1 C1 H1 . . 117.8
C2 C1 H1 . . 117.8
C3 C2 C1 . . 118.5(5)
C3 C2 H2 . . 120.7
C1 C2 H2 . . 120.7
C2 C3 C4 . . 119.3(5)
C2 C3 H3 . . 120.4
C4 C3 H3 . . 120.4
C12 C4 C3 . . 117.9(4)
C12 C4 C5 . . 118.5(5)
C3 C4 C5 . . 123.5(4)
C6 C5 C4 . . 120.7(5)
C6 C5 H5 . . 119.6
C4 C5 H5 . . 119.6
C5 C6 C7 . . 122.1(4)
C5 C6 H6 . . 119.0
C7 C6 H6 . . 119.0
C8 C7 C11 . . 117.2(4)
C8 C7 C6 . . 124.0(4)
C11 C7 C6 . . 118.7(5)
C9 C8 C7 . . 120.2(4)
C9 C8 H8 . . 119.9
C7 C8 H8 . . 119.9
C8 C9 C10 . . 119.3(5)
C8 C9 H9 . . 120.4
C10 C9 H9 . . 120.4
N2 C10 C9 . . 121.7(5)
N2 C10 H10 . . 119.1
C9 C10 H10 . . 119.1
N2 C11 C7 . . 122.9(4)
N2 C11 C12 . . 117.7(4)
C7 C11 C12 . . 119.4(4)
N1 C12 C4 . . 122.3(5)
N1 C12 C11 . . 117.2(4)
C4 C12 C11 . . 120.5(4)
O1 C13 O2 . . 126.1(5)
O1 C13 H13 . . 116.9
O2 C13 H13 . . 116.9
O3 C14 O4 . . 125.7(4)
O3 C14 H14 . . 117.2
O4 C14 H14 . . 117.2
H6A O6 H6B . . 116.0

loop_
_geom_bond_atom_site_label_1
_geom_bond_atom_site_label_2
_geom_bond_site_symmetry_2
_geom_bond_distance
_geom_bond_publ_flag
Co1 O1 . 2.060(3) y
Co1 O5 . 2.082(3) y
Co1 O4 2_664 2.086(3) y
Co1 N1 . 2.107(4) y
Co1 O3 . 2.129(3) y
Co1 N2 . 2.146(4) y
O1 C13 . 1.244(5) ?
O2 C13 . 1.245(5) ?
O3 C14 . 1.246(5) ?
O4 C14 . 1.266(5) ?
O4 Co1 2_665 2.086(3) ?
O5 H5A . 0.8473 ?
O5 H5B . 0.8533 ?
N1 C1 . 1.319(6) ?
N1 C12 . 1.366(6) ?
N2 C10 . 1.335(6) ?
N2 C11 . 1.355(6) ?
C1 C2 . 1.389(6) ?
C1 H1 . 0.9300 ?
C2 C3 . 1.375(6) ?
C2 H2 . 0.9300 ?
C3 C4 . 1.409(7) ?
C3 H3 . 0.9300 ?
C4 C12 . 1.404(6) ?
C4 C5 . 1.446(7) ?
C5 C6 . 1.338(8) ?
C5 H5 . 0.9300 ?
C6 C7 . 1.440(7) ?
C6 H6 . 0.9300 ?
C7 C8 . 1.398(7) ?
C7 C11 . 1.402(6) ?
C8 C9 . 1.363(7) ?
C8 H8 . 0.9300 ?
C9 C10 . 1.411(6) ?
C9 H9 . 0.9300 ?
C10 H10 . 0.9300 ?
C11 C12 . 1.441(7) ?
C13 H13 . 0.9300 ?
C14 H14 . 0.9300 ?
O6 H6A . 0.8544 ?
O6 H6B . 0.8532 ?

loop_
_geom_hbond_atom_site_label_D
_geom_hbond_atom_site_label_H
_geom_hbond_atom_site_label_A
_geom_hbond_site_symmetry_A
_geom_hbond_distance_DH
_geom_hbond_distance_HA
_geom_hbond_distance_DA
_geom_hbond_angle_DHA
O5 H5A O6 1_556 0.85 1.83 2.644(4) 159
O6 H6A O2 2_654 0.85 1.93 2.734(4) 156
O5 H5B O4 . 0.85 1.82 2.653(4) 167
O6 H6B O2 . 0.85 1.90 2.755(5) 178

loop_
_geom_torsion_atom_site_label_1
_geom_torsion_atom_site_label_2
_geom_torsion_atom_site_label_3
_geom_torsion_atom_site_label_4
_geom_torsion_site_symmetry_1
_geom_torsion
O5 Co1 O1 C13 . -41.7(4)
O4 Co1 O1 C13 2_664 -132.2(4)
N1 Co1 O1 C13 . 133.9(4)
N2 Co1 O1 C13 . 55.3(4)
O5 Co1 O3 C14 . -27.5(3)
O4 Co1 O3 C14 2_664 62.8(3)
N1 Co1 O3 C14 . 157.2(4)
N2 Co1 O3 C14 . -124.6(3)
O1 Co1 N1 C1 . 86.0(4)
O4 Co1 N1 C1 2_664 -3.4(4)
O3 Co1 N1 C1 . -86.2(4)
N2 Co1 N1 C1 . 177.6(4)
O1 Co1 N1 C12 . -91.7(3)
O4 Co1 N1 C12 2_664 179.0(3)
O3 Co1 N1 C12 . 96.1(3)
N2 Co1 N1 C12 . 0.0(3)
O1 Co1 N2 C10 . -90.5(4)
O5 Co1 N2 C10 . 3.1(4)
N1 Co1 N2 C10 . -179.2(4)
O3 Co1 N2 C10 . 96.2(4)
O1 Co1 N2 C11 . 88.4(3)
O5 Co1 N2 C11 . -178.0(3)
N1 Co1 N2 C11 . -0.2(3)
O3 Co1 N2 C11 . -84.8(3)
C12 N1 C1 C2 . 0.0(6)
Co1 N1 C1 C2 . -177.6(3)
N1 C1 C2 C3 . 0.0(7)
C1 C2 C3 C4 . -0.9(7)
C2 C3 C4 C12 . 1.8(6)
C2 C3 C4 C5 . 179.2(4)
C12 C4 C5 C6 . 0.9(7)
C3 C4 C5 C6 . -176.4(5)
C4 C5 C6 C7 . -0.3(7)
C5 C6 C7 C8 . 179.8(5)
C5 C6 C7 C11 . -0.4(7)
C11 C7 C8 C9 . 0.6(7)
C6 C7 C8 C9 . -179.6(4)
C7 C8 C9 C10 . -0.6(7)
C11 N2 C10 C9 . -0.3(6)
Co1 N2 C10 C9 . 178.6(3)
C8 C9 C10 N2 . 0.5(7)
C10 N2 C11 C7 . 0.4(6)
Co1 N2 C11 C7 . -178.7(3)
C10 N2 C11 C12 . 179.5(4)
Co1 N2 C11 C12 . 0.4(5)
C8 C7 C11 N2 . -0.5(7)
C6 C7 C11 N2 . 179.7(4)
C8 C7 C11 C12 . -179.6(4)
C6 C7 C11 C12 . 0.6(6)
C1 N1 C12 C4 . 1.0(6)
Co1 N1 C12 C4 . 178.9(3)
C1 N1 C12 C11 . -177.7(4)
Co1 N1 C12 C11 . 0.2(5)
C3 C4 C12 N1 . -1.9(6)
C5 C4 C12 N1 . -179.4(4)
C3 C4 C12 C11 . 176.8(4)
C5 C4 C12 C11 . -0.7(6)
N2 C11 C12 N1 . -0.4(6)
C7 C11 C12 N1 . 178.7(4)
N2 C11 C12 C4 . -179.2(4)
C7 C11 C12 C4 . 0.0(7)
Co1 O1 C13 O2 . 178.7(3)
Co1 O3 C14 O4 . 20.8(6)
Co1 O4 C14 O3 2_665 174.4(3)
